data_7102365
loop_
_publ_author_name
'Kaizer, J\'ozsef'
'Bar\'ath, G\'abor'
'Pap, J\'ozsef'
'Speier, G\'abor'
'Giorgi, Michel'
'R\'eglier, Marius'

_publ_section_title
;
 Manganese and iron flavonolates as flavonol 2,4-dioxygenase mimics.
;
_journal_issue 48
_journal_name_full 'Chemical communications (Cambridge, England)'
_journal_page_first 5235
_journal_page_last 5237
_journal_paper_doi 10.1039/b711864c
_journal_year 2007
_chemical_formula_sum 'C48 H33 Fe O12'
_chemical_formula_weight 857.59
_chemical_name_systematic
;
?
;
_space_group_IT_number 159
_symmetry_cell_setting trigonal
_symmetry_space_group_name_Hall 'P 3 -2c'
_symmetry_space_group_name_H-M 'P 3 1 c'
_atom_sites_solution_hydrogens geom
_atom_sites_solution_primary direct
_atom_sites_solution_secondary difmap
_audit_creation_method SHELXL-97
_cell_angle_alpha 90.00
_cell_angle_beta 90.00
_cell_angle_gamma 120.00
_cell_formula_units_Z 4
_cell_length_a 15.4880(5)
_cell_length_b 15.4880(5)
_cell_length_c 19.9970(5)
_cell_measurement_reflns_used 3727
_cell_measurement_temperature 293(2)
_cell_measurement_theta_max 22.71
_cell_measurement_theta_min 1.52
_cell_volume 4154.2(2)
_computing_cell_refinement 'Denzo and Scalepack (Otwinowski & Minor, 1997)'
_computing_data_collection 'KappaCCD (Bruker-Nonius, 1998)'
_computing_data_reduction 'Denzo and Scalepack (Otwinowski & Minor, 1997)'
_computing_structure_refinement 'SHELXL-97 (Sheldrick, 1997)'
_computing_structure_solution 'SIR92 (Altomare et al., 1994)'
_diffrn_ambient_temperature 293(2)
_diffrn_measured_fraction_theta_full 0.987
_diffrn_measured_fraction_theta_max 0.987
_diffrn_measurement_device_type KappaCCD
_diffrn_measurement_method 'Phi scan'
_diffrn_radiation_monochromator graphite
_diffrn_radiation_source 'fine-focus sealed tube'
_diffrn_radiation_type MoK\a
_diffrn_radiation_wavelength 0.71073
_diffrn_reflns_av_R_equivalents 0.0426
_diffrn_reflns_av_sigmaI/netI 0.0498
_diffrn_reflns_limit_h_max 16
_diffrn_reflns_limit_h_min 0
_diffrn_reflns_limit_k_max 0
_diffrn_reflns_limit_k_min -14
_diffrn_reflns_limit_l_max 21
_diffrn_reflns_limit_l_min -20
_diffrn_reflns_number 3568
_diffrn_reflns_theta_full 22.70
_diffrn_reflns_theta_max 22.70
_diffrn_reflns_theta_min 3.04
_exptl_absorpt_coefficient_mu 0.429
_exptl_absorpt_correction_type none
_exptl_crystal_colour brown
_exptl_crystal_density_diffrn 1.371
_exptl_crystal_density_method 'not measured'
_exptl_crystal_description prism
_exptl_crystal_F_000 1772
_exptl_crystal_size_max .3
_exptl_crystal_size_mid .05
_exptl_crystal_size_min .05
_refine_diff_density_max 0.433
_refine_diff_density_min -0.366
_refine_diff_density_rms 0.074
_refine_ls_abs_structure_details 'Flack H D (1983), Acta Cryst. A39, 876-881'
_refine_ls_abs_structure_Flack 0.48(5)
_refine_ls_extinction_method none
_refine_ls_goodness_of_fit_ref 1.097
_refine_ls_hydrogen_treatment constr
_refine_ls_matrix_type full
_refine_ls_number_parameters 367
_refine_ls_number_reflns 2081
_refine_ls_number_restraints 1
_refine_ls_restrained_S_all 1.097
_refine_ls_R_factor_all 0.0834
_refine_ls_R_factor_gt 0.0725
_refine_ls_shift/su_max 0.001
_refine_ls_shift/su_mean 0.000
_refine_ls_structure_factor_coef Fsqd
_refine_ls_weighting_details 'calc w=1/[\s^2^(Fo^2^)+(0.1136P)^2^+9.3277P] where P=(Fo^2^+2Fc^2^)/3'
_refine_ls_weighting_scheme calc
_refine_ls_wR_factor_gt 0.1901
_refine_ls_wR_factor_ref 0.1992
_reflns_number_gt 1820
_reflns_number_total 2081
_reflns_threshold_expression >2sigma(I)
_cod_data_source_file b711864c.txt
_cod_data_source_block 1
_cod_original_sg_symbol_H-M P31c
_cod_database_code 7102365

loop_
_symmetry_equiv_pos_as_xyz
'x, y, z'
'-y, x-y, z'
'-x+y, -x, z'
'y, x, z+1/2'
'-x, -x+y, z+1/2'
'x-y, -y, z+1/2'

loop_
_atom_site_label
_atom_site_type_symbol
_atom_site_fract_x
_atom_site_fract_y
_atom_site_fract_z
_atom_site_U_iso_or_equiv
_atom_site_adp_type
_atom_site_occupancy
_atom_site_symmetry_multiplicity
_atom_site_calc_flag
_atom_site_refinement_flags
Fe1 Fe 1.3330 0.6670 0.15255(12) 0.0356(6) Uani 1 3 d S
Fe2 Fe 1.0000 0.0000 0.31488(14) 0.0438(7) Uani 1 3 d S
O1 O 1.2900(6) 0.5440(6) 0.0874(4) 0.049(2) Uani 1 1 d .
O2 O 1.2229(6) 0.5610(5) 0.2037(3) 0.0390(18) Uani 1 1 d .
O3 O 1.0778(6) 0.2933(6) 0.1801(4) 0.0435(18) Uani 1 1 d .
O4 O 0.8867(10) 0.3481(8) 0.4391(6) 0.107(5) Uani 1 1 d .
O5 O 1.0716(5) 0.1271(6) 0.3614(4) 0.047(2) Uani 1 1 d .
O6 O 1.1190(6) 0.0774(6) 0.2495(4) 0.055(2) Uani 1 1 d .
O7 O 1.2787(6) 0.3652(6) 0.3065(4) 0.057(2) Uani 1 1 d .
O8 O 1.1647(10) 0.4913(9) 0.5711(6) 0.100(4) Uani 1 1 d .
C1 C 1.2226(8) 0.4644(7) 0.1178(5) 0.032(2) Uani 1 1 d .
C2 C 1.1809(9) 0.3675(8) 0.0819(6) 0.048(3) Uani 1 1 d .
C3 C 1.2086(9) 0.3516(9) 0.0225(6) 0.053(3) Uani 1 1 d .
H3 H 1.2568 0.4059 -0.0014 0.063 Uiso 1 1 calc R
C4 C 1.1678(11) 0.2553(11) -0.0059(7) 0.063(4) Uani 1 1 d .
H4 H 1.1830 0.2458 -0.0493 0.076 Uiso 1 1 calc R
C5 C 1.1027(10) 0.1748(10) 0.0351(5) 0.051(3) Uani 1 1 d .
H5 H 1.0804 0.1104 0.0195 0.061 Uiso 1 1 calc R
C6 C 1.0712(9) 0.1856(9) 0.0950(8) 0.065(4) Uani 1 1 d .
H6 H 1.0242 0.1302 0.1186 0.078 Uiso 1 1 calc R
C7 C 1.1110(8) 0.2839(9) 0.1223(6) 0.046(3) Uani 1 1 d .
C8 C 1.1116(8) 0.3851(9) 0.2090(5) 0.039(3) Uani 1 1 d .
C9 C 1.1853(8) 0.4722(8) 0.1785(5) 0.037(3) Uani 1 1 d .
C10 C 1.0557(9) 0.3765(9) 0.2726(5) 0.041(3) Uani 1 1 d .
C11 C 0.9735(11) 0.2881(10) 0.2884(6) 0.061(4) Uani 1 1 d .
H11 H 0.9531 0.2331 0.2606 0.073 Uiso 1 1 calc R
C12 C 0.9191(13) 0.2804(12) 0.3474(8) 0.082(5) Uani 1 1 d .
H12 H 0.8645 0.2195 0.3595 0.098 Uiso 1 1 calc R
C13 C 0.9474(12) 0.3638(11) 0.3869(7) 0.067(4) Uani 1 1 d .
C14 C 1.0295(11) 0.4512(11) 0.3704(7) 0.066(4) Uani 1 1 d .
H14 H 1.0493 0.5072 0.3971 0.080 Uiso 1 1 calc R
C15 C 1.0848(10) 0.4572(10) 0.3131(5) 0.051(3) Uani 1 1 d .
H15 H 1.1420 0.5170 0.3026 0.062 Uiso 1 1 calc R
C16 C 0.9095(17) 0.4322(14) 0.4805(9) 0.114(8) Uani 1 1 d .
H16A H 0.8612 0.4121 0.5158 0.171 Uiso 1 1 calc R
H16B H 0.9081 0.4832 0.4542 0.171 Uiso 1 1 calc R
H16C H 0.9747 0.4575 0.4995 0.171 Uiso 1 1 calc R
C17 C 1.1479(8) 0.1978(8) 0.3270(6) 0.041(3) Uani 1 1 d .
C18 C 1.1717(8) 0.1675(9) 0.2665(5) 0.042(3) Uani 1 1 d .
C19 C 1.2529(8) 0.2406(9) 0.2258(7) 0.050(3) Uani 1 1 d .
C20 C 1.2817(9) 0.2202(10) 0.1644(6) 0.049(3) Uani 1 1 d .
H20 H 1.2504 0.1554 0.1479 0.059 Uiso 1 1 calc R
C21 C 1.3563(10) 0.2962(11) 0.1288(7) 0.062(4) Uani 1 1 d .
H21 H 1.3762 0.2820 0.0884 0.074 Uiso 1 1 calc R
C22 C 1.4034(11) 0.3944(11) 0.1515(6) 0.065(4) Uani 1 1 d .
H22 H 1.4548 0.4451 0.1269 0.078 Uiso 1 1 calc R
C23 C 1.3745(9) 0.4138(10) 0.2072(7) 0.059(4) Uani 1 1 d .
H23 H 1.4024 0.4799 0.2207 0.071 Uiso 1 1 calc R
C24 C 1.3022(8) 0.3387(9) 0.2483(5) 0.044(3) Uani 1 1 d .
C25 C 1.2032(8) 0.2967(9) 0.3488(6) 0.042(3) Uani 1 1 d .
C26 C 1.1919(10) 0.3451(9) 0.4056(6) 0.049(3) Uani 1 1 d .
C27 C 1.2603(10) 0.4449(9) 0.4199(8) 0.064(4) Uani 1 1 d .
H27 H 1.3139 0.4806 0.3913 0.077 Uiso 1 1 calc R
C28 C 1.2500(10) 0.4917(10) 0.4755(7) 0.063(4) Uani 1 1 d .
H28 H 1.2960 0.5586 0.4831 0.076 Uiso 1 1 calc R
C29 C 1.1711(11) 0.4399(10) 0.5209(8) 0.066(4) Uani 1 1 d .
C30 C 1.1019(12) 0.3411(11) 0.5081(9) 0.080(5) Uani 1 1 d .
H30 H 1.0491 0.3059 0.5374 0.096 Uiso 1 1 calc R
C31 C 1.1116(9) 0.2937(9) 0.4506(6) 0.050(3) Uani 1 1 d .
H31 H 1.0643 0.2275 0.4421 0.060 Uiso 1 1 calc R
C32 C 1.104(2) 0.4455(19) 0.6293(10) 0.133(9) Uani 1 1 d .
H32A H 1.1106 0.4963 0.6596 0.199 Uiso 1 1 calc R
H32B H 1.1266 0.4047 0.6510 0.199 Uiso 1 1 calc R
H32C H 1.0360 0.4049 0.6162 0.199 Uiso 1 1 calc R

loop_
_atom_site_aniso_label
_atom_site_aniso_U_11
_atom_site_aniso_U_22
_atom_site_aniso_U_33
_atom_site_aniso_U_23
_atom_site_aniso_U_13
_atom_site_aniso_U_12
Fe1 0.0323(14) 0.042 0.0361(12) 0.000 0.000 0.021
Fe2 0.0322(14) 0.039 0.0625(17) 0.000 0.000 0.019
O1 0.042(5) 0.037(5) 0.067(5) -0.003(4) 0.004(4) 0.019(4)
O2 0.043(5) 0.029(4) 0.043(4) -0.008(3) 0.002(3) 0.017(4)
O3 0.044(5) 0.038(4) 0.045(4) -0.005(4) 0.008(4) 0.018(4)
O4 0.135(11) 0.076(8) 0.112(9) 0.030(7) 0.091(8) 0.055(8)
O5 0.031(4) 0.030(4) 0.071(5) 0.005(4) 0.007(4) 0.008(4)
O6 0.049(5) 0.033(5) 0.087(6) -0.007(4) 0.003(4) 0.023(4)
O7 0.048(5) 0.038(5) 0.070(6) -0.005(4) 0.003(4) 0.011(4)
O8 0.121(10) 0.093(8) 0.096(8) -0.036(7) 0.003(8) 0.062(8)
C1 0.033(6) 0.030(6) 0.034(5) 0.002(5) 0.000(5) 0.016(5)
C2 0.034(6) 0.039(7) 0.076(8) -0.004(6) 0.006(6) 0.023(6)
C3 0.054(8) 0.043(7) 0.059(7) -0.008(6) 0.011(6) 0.023(6)
C4 0.064(9) 0.062(9) 0.064(8) -0.009(7) 0.004(7) 0.032(8)
C5 0.065(9) 0.051(8) 0.044(7) -0.018(6) 0.002(6) 0.035(7)
C6 0.034(7) 0.027(7) 0.126(12) -0.024(7) -0.019(7) 0.010(6)
C7 0.036(6) 0.046(7) 0.051(7) -0.006(6) 0.001(5) 0.018(6)
C8 0.034(6) 0.054(7) 0.037(6) 0.001(5) -0.004(5) 0.028(6)
C9 0.024(6) 0.044(7) 0.036(6) 0.004(5) 0.009(5) 0.013(5)
C10 0.048(7) 0.046(7) 0.037(6) 0.007(5) 0.012(5) 0.029(6)
C11 0.075(10) 0.062(9) 0.044(7) 0.009(6) 0.033(7) 0.033(8)
C12 0.086(11) 0.067(10) 0.073(9) 0.012(9) 0.040(9) 0.023(9)
C13 0.079(10) 0.068(10) 0.067(9) 0.026(8) 0.033(8) 0.047(9)
C14 0.066(9) 0.050(8) 0.089(10) 0.009(7) 0.025(8) 0.033(8)
C15 0.059(8) 0.063(8) 0.041(6) 0.018(6) 0.028(6) 0.036(7)
C16 0.18(2) 0.097(14) 0.081(10) 0.019(10) 0.064(13) 0.082(15)
C17 0.038(6) 0.033(7) 0.062(7) -0.005(5) -0.006(6) 0.025(6)
C18 0.033(6) 0.050(8) 0.043(6) -0.001(5) -0.003(5) 0.021(6)
C19 0.030(6) 0.038(7) 0.085(9) 0.013(6) 0.008(6) 0.019(6)
C20 0.042(7) 0.052(8) 0.059(8) -0.006(6) 0.005(6) 0.027(6)
C21 0.058(9) 0.070(10) 0.059(8) 0.008(7) 0.012(7) 0.033(8)
C22 0.068(9) 0.065(10) 0.054(8) 0.017(7) 0.027(7) 0.027(8)
C23 0.047(8) 0.034(7) 0.082(10) 0.012(7) 0.012(7) 0.011(6)
C24 0.040(7) 0.044(7) 0.048(6) 0.002(5) 0.003(5) 0.021(6)
C25 0.039(7) 0.039(7) 0.051(6) 0.004(5) 0.000(5) 0.021(6)
C26 0.051(8) 0.042(7) 0.064(8) -0.006(6) -0.007(6) 0.031(7)
C27 0.051(8) 0.026(7) 0.098(10) -0.006(7) 0.010(7) 0.006(6)
C28 0.049(8) 0.043(7) 0.080(8) -0.012(7) 0.009(7) 0.010(7)
C29 0.061(9) 0.047(8) 0.094(11) -0.016(7) -0.022(8) 0.030(8)
C30 0.063(10) 0.049(9) 0.130(14) 0.009(9) 0.020(9) 0.030(8)
C31 0.053(8) 0.037(7) 0.049(6) -0.001(6) 0.005(6) 0.014(6)
C32 0.21(3) 0.15(2) 0.091(14) 0.011(14) 0.002(16) 0.13(2)

loop_
_atom_type_symbol
_atom_type_description
_atom_type_scat_dispersion_real
_atom_type_scat_dispersion_imag
_atom_type_scat_source
C C 0.0033 0.0016 'International Tables Vol C Tables 4.2.6.8 and 6.1.1.4'
H H 0.0000 0.0000 'International Tables Vol C Tables 4.2.6.8 and 6.1.1.4'
Fe Fe 0.3463 0.8444 'International Tables Vol C Tables 4.2.6.8 and 6.1.1.4'
O O 0.0106 0.0060 'International Tables Vol C Tables 4.2.6.8 and 6.1.1.4'

loop_
_geom_angle_atom_site_label_1
_geom_angle_atom_site_label_2
_geom_angle_atom_site_label_3
_geom_angle
_geom_angle_site_symmetry_1
_geom_angle_site_symmetry_3
O2 Fe1 O2 95.5(3) 3_775 .
O2 Fe1 O2 95.3(3) 3_775 2_755
O2 Fe1 O2 95.1(3) . 2_755
O2 Fe1 O1 79.9(3) 3_775 3_775
O2 Fe1 O1 100.8(3) . 3_775
O2 Fe1 O1 163.7(3) 2_755 3_775
O2 Fe1 O1 100.7(3) 3_775 2_755
O2 Fe1 O1 163.3(3) . 2_755
O2 Fe1 O1 79.4(3) 2_755 2_755
O1 Fe1 O1 86.2(3) 3_775 2_755
O2 Fe1 O1 164.1(3) 3_775 .
O2 Fe1 O1 79.5(3) . .
O2 Fe1 O1 100.2(3) 2_755 .
O1 Fe1 O1 86.1(3) 3_775 .
O1 Fe1 O1 85.9(3) 2_755 .
O5 Fe2 O5 99.0(3) 2_645 3_765
O5 Fe2 O5 99.0(3) 2_645 .
O5 Fe2 O5 99.0(3) 3_765 .
O5 Fe2 O6 96.5(3) 2_645 3_765
O5 Fe2 O6 79.9(3) 3_765 3_765
O5 Fe2 O6 164.4(3) . 3_765
O5 Fe2 O6 164.4(3) 2_645 .
O5 Fe2 O6 96.5(3) 3_765 .
O5 Fe2 O6 79.9(3) . .
O6 Fe2 O6 84.8(4) 3_765 .
O5 Fe2 O6 79.9(3) 2_645 2_645
O5 Fe2 O6 164.4(3) 3_765 2_645
O5 Fe2 O6 96.5(3) . 2_645
O6 Fe2 O6 84.8(4) 3_765 2_645
O6 Fe2 O6 84.8(4) . 2_645
C1 O1 Fe1 107.8(6) . .
C9 O2 Fe1 115.2(6) . .
C7 O3 C8 121.5(9) . .
C13 O4 C16 117.0(13) . .
C17 O5 Fe2 114.0(7) . .
C18 O6 Fe2 111.5(7) . .
C24 O7 C25 122.8(9) . .
C29 O8 C32 123.1(16) . .
O1 C1 C9 120.2(9) . .
O1 C1 C2 117.8(9) . .
C9 C1 C2 121.7(10) . .
C3 C2 C7 120.0(11) . .
C3 C2 C1 127.0(11) . .
C7 C2 C1 112.7(9) . .
C2 C3 C4 122.6(12) . .
C2 C3 H3 118.7 . .
C4 C3 H3 118.7 . .
C5 C4 C3 116.3(11) . .
C5 C4 H4 121.8 . .
C3 C4 H4 121.8 . .
C6 C5 C4 123.7(13) . .
C6 C5 H5 118.1 . .
C4 C5 H5 118.1 . .
C5 C6 C7 119.0(14) . .
C5 C6 H6 120.5 . .
C7 C6 H6 120.5 . .
O3 C7 C6 118.2(12) . .
O3 C7 C2 123.7(10) . .
C6 C7 C2 118.0(11) . .
O3 C8 C9 121.3(9) . .
O3 C8 C10 111.0(9) . .
C9 C8 C10 127.6(10) . .
O2 C9 C1 116.8(9) . .
O2 C9 C8 124.8(9) . .
C1 C9 C8 118.5(10) . .
C11 C10 C15 120.0(10) . .
C11 C10 C8 119.5(11) . .
C15 C10 C8 120.5(10) . .
C10 C11 C12 119.6(13) . .
C10 C11 H11 120.2 . .
C12 C11 H11 120.2 . .
C13 C12 C11 119.8(14) . .
C13 C12 H12 120.1 . .
C11 C12 H12 120.1 . .
O4 C13 C14 126.3(15) . .
O4 C13 C12 114.0(13) . .
C14 C13 C12 119.6(13) . .
C13 C14 C15 120.0(14) . .
C13 C14 H14 120.0 . .
C15 C14 H14 120.0 . .
C10 C15 C14 120.8(13) . .
C10 C15 H15 119.6 . .
C14 C15 H15 119.6 . .
O4 C16 H16A 109.5 . .
O4 C16 H16B 109.5 . .
H16A C16 H16B 109.5 . .
O4 C16 H16C 109.5 . .
H16A C16 H16C 109.5 . .
H16B C16 H16C 109.5 . .
O5 C17 C25 123.0(10) . .
O5 C17 C18 116.2(10) . .
C25 C17 C18 120.8(11) . .
O6 C18 C17 117.8(10) . .
O6 C18 C19 122.9(11) . .
C17 C18 C19 119.4(11) . .
C24 C19 C20 118.0(11) . .
C24 C19 C18 117.3(11) . .
C20 C19 C18 124.6(12) . .
C21 C20 C19 119.4(12) . .
C21 C20 H20 120.3 . .
C19 C20 H20 120.3 . .
C20 C21 C22 121.8(12) . .
C20 C21 H21 119.1 . .
C22 C21 H21 119.1 . .
C23 C22 C21 118.8(13) . .
C23 C22 H22 120.6 . .
C21 C22 H22 120.6 . .
C22 C23 C24 122.5(13) . .
C22 C23 H23 118.8 . .
C24 C23 H23 118.8 . .
O7 C24 C19 122.0(11) . .
O7 C24 C23 118.6(11) . .
C19 C24 C23 119.3(11) . .
C17 C25 O7 117.5(10) . .
C17 C25 C26 131.1(11) . .
O7 C25 C26 111.1(10) . .
C27 C26 C31 117.2(11) . .
C27 C26 C25 121.5(12) . .
C31 C26 C25 121.2(11) . .
C28 C27 C26 121.6(13) . .
C28 C27 H27 119.2 . .
C26 C27 H27 119.2 . .
C27 C28 C29 121.1(12) . .
C27 C28 H28 119.5 . .
C29 C28 H28 119.5 . .
O8 C29 C30 124.0(16) . .
O8 C29 C28 117.0(13) . .
C30 C29 C28 118.8(14) . .
C29 C30 C31 120.0(14) . .
C29 C30 H30 120.0 . .
C31 C30 H30 120.0 . .
C30 C31 C26 121.2(11) . .
C30 C31 H31 119.4 . .
C26 C31 H31 119.4 . .
O8 C32 H32A 109.5 . .
O8 C32 H32B 109.5 . .
H32A C32 H32B 109.5 . .
O8 C32 H32C 109.5 . .
H32A C32 H32C 109.5 . .
H32B C32 H32C 109.5 . .

loop_
_geom_bond_atom_site_label_1
_geom_bond_atom_site_label_2
_geom_bond_distance
_geom_bond_site_symmetry_2
Fe1 O2 1.956(7) 3_775
Fe1 O2 1.962(7) .
Fe1 O2 1.969(7) 2_755
Fe1 O1 2.111(8) 3_775
Fe1 O1 2.120(8) 2_755
Fe1 O1 2.122(8) .
Fe2 O5 1.947(8) 2_645
Fe2 O5 1.947(8) 3_765
Fe2 O5 1.947(8) .
Fe2 O6 2.081(9) 3_765
Fe2 O6 2.081(9) .
Fe2 O6 2.081(9) 2_645
O1 C1 1.301(12) .
O2 C9 1.298(13) .
O3 C7 1.303(13) .
O3 C8 1.373(13) .
O4 C13 1.343(15) .
O4 C16 1.430(19) .
O5 C17 1.332(13) .
O6 C18 1.260(14) .
O7 C24 1.343(13) .
O7 C25 1.403(14) .
O8 C29 1.314(17) .
O8 C32 1.44(2) .
C1 C9 1.375(14) .
C1 C2 1.490(14) .
C2 C3 1.327(15) .
C2 C7 1.448(16) .
C3 C4 1.415(18) .
C3 H3 0.9300 .
C4 C5 1.410(19) .
C4 H4 0.9300 .
C5 C6 1.334(17) .
C5 H5 0.9300 .
C6 C7 1.435(17) .
C6 H6 0.9300 .
C8 C9 1.398(15) .
C8 C10 1.507(14) .
C10 C11 1.360(17) .
C10 C15 1.362(17) .
C11 C12 1.421(18) .
C11 H11 0.9300 .
C12 C13 1.38(2) .
C12 H12 0.9300 .
C13 C14 1.355(19) .
C14 C15 1.407(17) .
C14 H14 0.9300 .
C15 H15 0.9300 .
C16 H16A 0.9600 .
C16 H16B 0.9600 .
C16 H16C 0.9600 .
C17 C25 1.399(16) .
C17 C18 1.412(16) .
C18 C19 1.450(16) .
C19 C24 1.391(17) .
C19 C20 1.395(17) .
C20 C21 1.367(18) .
C20 H20 0.9300 .
C21 C22 1.39(2) .
C21 H21 0.9300 .
C22 C23 1.292(18) .
C22 H22 0.9300 .
C23 C24 1.407(17) .
C23 H23 0.9300 .
C25 C26 1.418(16) .
C26 C27 1.399(17) .
C26 C31 1.414(17) .
C27 C28 1.378(19) .
C27 H27 0.9300 .
C28 C29 1.41(2) .
C28 H28 0.9300 .
C29 C30 1.38(2) .
C30 C31 1.413(19) .
C30 H30 0.9300 .
C31 H31 0.9300 .
C32 H32A 0.9600 .
C32 H32B 0.9600 .
C32 H32C 0.9600 .
